data_4102348
loop_
_publ_author_name
'Miguel A. Esteruelas'
'Francisco J. Fern\'andez-Alvarez'
'Ana M. L\'opez'
'Malka Mora'
'Enrique O\~nate'

_publ_contact_author
;
  Dr. Enrique O\~nate Rodr\'iguez
  Departamento de Qu\'imica Inorg\'anica - I.C.M.A.
  Facultad de Ciencias
  Universidad de Zaragoza - C.S.I.C.
  50009 Zaragoza, Spain
;
_publ_contact_author_email enriqueo@posta.unizar.es
_publ_section_title
;
 Borinium Cations as \s-B-H Ligands in Osmium Complexes
;
_journal_name_full 'Journal of the American Chemical Society'
_journal_page_first 5600
_journal_page_last 5601
_journal_paper_doi 10.1021/ja101806x
_journal_volume 132
_journal_year 2010
_chemical_formula_sum 'C20 H51 B Cl N Os P2'
_chemical_formula_weight 604.02
_chemical_name_systematic
; 
 ? 
;
_space_group_IT_number 14
_symmetry_cell_setting monoclinic
_symmetry_space_group_name_Hall '-P 2ybc'
_symmetry_space_group_name_H-M 'P 1 21/c 1'
_atom_sites_solution_hydrogens geom
_atom_sites_solution_primary direct
_atom_sites_solution_secondary difmap
_audit_creation_method SHELXL-97
_cell_angle_alpha 90.00
_cell_angle_beta 107.556(5)
_cell_angle_gamma 90.00
_cell_formula_units_Z 4
_cell_length_a 16.105(4)
_cell_length_b 11.323(3)
_cell_length_c 15.526(4)
_cell_measurement_reflns_used 4828
_cell_measurement_temperature 100(2)
_cell_measurement_theta_max 25
_cell_measurement_theta_min 2.2
_cell_volume 2699.4(12)
_computing_cell_refinement 'SAINT+ v. 6.1 (Bruker AXS, 2000)'
_computing_data_collection 'SMART v. 5.625 (Bruker AXS, 2000)'
_computing_data_reduction 'SAINT+ v. 6.1 (Bruker AXS, 2000)'
_computing_molecular_graphics 'XP, SHELXTL v. 6.1 (Bruker, 2000)'
_computing_publication_material 'XCIF, SHELXTL v. 6.1 (Bruker, 2000)'
_computing_structure_refinement 'SHELXL-97 (Sheldrick, 1997)'
_computing_structure_solution 'SHELXS-97 (Sheldrick, 1990)'
_diffrn_ambient_temperature 100(2)
_diffrn_detector_area_resol_mean 8.26
_diffrn_measured_fraction_theta_full 0.998
_diffrn_measured_fraction_theta_max 0.946
_diffrn_measurement_device_type 'Bruker SMART APEX CCD system'
_diffrn_measurement_method '\w rotations with narrow frames'
_diffrn_radiation_monochromator graphite
_diffrn_radiation_source 'fine-focus sealed tube'
_diffrn_radiation_type MoK\a
_diffrn_radiation_wavelength 0.71073
_diffrn_reflns_av_R_equivalents 0.0688
_diffrn_reflns_av_sigmaI/netI 0.0590
_diffrn_reflns_limit_h_max 21
_diffrn_reflns_limit_h_min -21
_diffrn_reflns_limit_k_max 15
_diffrn_reflns_limit_k_min -15
_diffrn_reflns_limit_l_max 20
_diffrn_reflns_limit_l_min -20
_diffrn_reflns_number 32450
_diffrn_reflns_theta_full 27.50
_diffrn_reflns_theta_max 28.75
_diffrn_reflns_theta_min 1.33
_diffrn_standards_decay_% 'no decay'
_exptl_absorpt_coefficient_mu 4.947
_exptl_absorpt_correction_T_max 0.82
_exptl_absorpt_correction_T_min 0.52
_exptl_absorpt_correction_type multi-scan
_exptl_absorpt_process_details
;
Absorption correction performed with SADABS program. This is based on the
method of Blessing: Blessing, R. H., Acta Crystallogr., Sect. A 1995, 51, 33.

SADABS: Area-Detector Absorption Correction. Bruker-AXS 
within SAINT+ package, v. 6.1 (2000).
;
_exptl_crystal_colour colorless
_exptl_crystal_density_diffrn 1.486
_exptl_crystal_density_method 'not measured'
_exptl_crystal_description 'irregular block'
_exptl_crystal_F_000 1224
_exptl_crystal_size_max 0.10
_exptl_crystal_size_mid 0.10
_exptl_crystal_size_min 0.04
_refine_diff_density_max 1.197
_refine_diff_density_min -1.473
_refine_diff_density_rms 0.160
_refine_ls_extinction_coef 0.00054(9)
_refine_ls_extinction_expression Fc^*^=kFc[1+0.001xFc^2^\l^3^/sin(2\q)]^-1/4^
_refine_ls_extinction_method SHELXL
_refine_ls_goodness_of_fit_ref 1.004
_refine_ls_hydrogen_treatment mixed
_refine_ls_matrix_type full
_refine_ls_number_parameters 256
_refine_ls_number_reflns 6633
_refine_ls_number_restraints 2
_refine_ls_restrained_S_all 1.004
_refine_ls_R_factor_all 0.0635
_refine_ls_R_factor_gt 0.0386
_refine_ls_shift/su_max 0.001
_refine_ls_shift/su_mean 0.000
_refine_ls_structure_factor_coef Fsqd
_refine_ls_weighting_details 'calc w=1/[\s^2^(Fo^2^)+(0.0433P)^2^+0.0000P] where P=(Fo^2^+2Fc^2^)/3'
_refine_ls_weighting_scheme calc
_refine_ls_wR_factor_gt 0.0784
_refine_ls_wR_factor_ref 0.0861
_reflns_number_gt 5026
_reflns_number_total 6633
_reflns_threshold_expression >2sigma(I)
_cod_data_source_file ja101806x_si_002_1.cif
_cod_data_source_block mae387bs
_cod_original_cell_volume 2699.3(11)
_cod_database_code 4102348

loop_
_symmetry_equiv_pos_as_xyz
'x, y, z'
'-x, y+1/2, -z+1/2'
'-x, -y, -z'
'x, -y-1/2, z-1/2'

loop_
_atom_site_label
_atom_site_type_symbol
_atom_site_fract_x
_atom_site_fract_y
_atom_site_fract_z
_atom_site_U_iso_or_equiv
_atom_site_adp_type
_atom_site_occupancy
_atom_site_symmetry_multiplicity
_atom_site_calc_flag
_atom_site_refinement_flags
Os Os 0.244852(12) 0.910474(17) 0.363903(12) 0.01914(7) Uani 1 1 d D
H01 H 0.1610 0.8367 0.3623 0.023 Uiso 1 1 d R
H02 H 0.3310(18) 0.985(4) 0.376(3) 0.023 Uiso 1 1 d D
H03 H 0.256(3) 0.986(4) 0.4533(18) 0.023 Uiso 1 1 d D
Cl Cl 0.24992(10) 0.83365(11) 0.21686(8) 0.0303(3) Uani 1 1 d .
P1 P 0.18684(8) 1.08361(12) 0.28637(8) 0.0220(3) Uani 1 1 d .
P2 P 0.33359(8) 0.75330(11) 0.43827(8) 0.0214(3) Uani 1 1 d .
N N 0.1228(3) 0.8875(3) 0.4980(3) 0.0228(9) Uani 1 1 d .
B B 0.1644(4) 0.8878(5) 0.4323(4) 0.0243(13) Uani 1 1 d .
C1 C 0.0703(3) 1.0820(5) 0.2132(3) 0.0308(12) Uani 1 1 d .
H1 H 0.0493 1.1656 0.2064 0.037 Uiso 1 1 calc R
C2 C 0.0118(4) 1.0125(6) 0.2569(4) 0.0432(15) Uani 1 1 d .
H2A H -0.0494 1.0301 0.2254 0.065 Uiso 1 1 calc R
H2B H 0.0253 1.0352 0.3206 0.065 Uiso 1 1 calc R
H2C H 0.0223 0.9277 0.2528 0.065 Uiso 1 1 calc R
C3 C 0.0592(4) 1.0341(6) 0.1186(4) 0.0439(16) Uani 1 1 d .
H3A H 0.0844 0.9547 0.1229 0.066 Uiso 1 1 calc R
H3B H 0.0890 1.0863 0.0871 0.066 Uiso 1 1 calc R
H3C H -0.0029 1.0305 0.0848 0.066 Uiso 1 1 calc R
C4 C 0.2439(3) 1.1354(5) 0.2044(3) 0.0270(12) Uani 1 1 d .
H4 H 0.2239 1.0805 0.1517 0.032 Uiso 1 1 calc R
C5 C 0.3424(4) 1.1244(5) 0.2358(4) 0.0344(13) Uani 1 1 d .
H5A H 0.3654 1.1463 0.1863 0.052 Uiso 1 1 calc R
H5B H 0.3587 1.0426 0.2539 0.052 Uiso 1 1 calc R
H5C H 0.3667 1.1770 0.2873 0.052 Uiso 1 1 calc R
C6 C 0.2168(4) 1.2575(5) 0.1657(3) 0.0362(14) Uani 1 1 d .
H6A H 0.2401 1.3171 0.2126 0.054 Uiso 1 1 calc R
H6B H 0.1531 1.2627 0.1446 0.054 Uiso 1 1 calc R
H6C H 0.2399 1.2715 0.1149 0.054 Uiso 1 1 calc R
C7 C 0.1885(4) 1.2191(5) 0.3556(4) 0.0310(12) Uani 1 1 d .
H7 H 0.1709 1.2867 0.3124 0.037 Uiso 1 1 calc R
C8 C 0.1234(4) 1.2140(5) 0.4084(4) 0.0377(14) Uani 1 1 d .
H8A H 0.1351 1.1443 0.4477 0.057 Uiso 1 1 calc R
H8B H 0.0643 1.2090 0.3664 0.057 Uiso 1 1 calc R
H8C H 0.1287 1.2854 0.4454 0.057 Uiso 1 1 calc R
C9 C 0.2788(3) 1.2467(5) 0.4174(3) 0.0296(12) Uani 1 1 d .
H9A H 0.2761 1.3150 0.4552 0.044 Uiso 1 1 calc R
H9B H 0.3174 1.2647 0.3809 0.044 Uiso 1 1 calc R
H9C H 0.3015 1.1782 0.4559 0.044 Uiso 1 1 calc R
C10 C 0.2874(4) 0.6051(5) 0.4300(3) 0.0275(12) Uani 1 1 d .
H10 H 0.3347 0.5477 0.4593 0.033 Uiso 1 1 calc R
C11 C 0.2455(3) 0.5693(4) 0.3281(4) 0.0264(12) Uani 1 1 d .
H11A H 0.2205 0.4899 0.3249 0.040 Uiso 1 1 calc R
H11B H 0.2903 0.5699 0.2973 0.040 Uiso 1 1 calc R
H11C H 0.1995 0.6257 0.2988 0.040 Uiso 1 1 calc R
C12 C 0.2130(4) 0.5917(5) 0.4724(4) 0.0302(12) Uani 1 1 d .
H12A H 0.1704 0.6552 0.4506 0.045 Uiso 1 1 calc R
H12B H 0.2367 0.5964 0.5383 0.045 Uiso 1 1 calc R
H12C H 0.1844 0.5151 0.4553 0.045 Uiso 1 1 calc R
C13 C 0.4252(4) 0.7314(5) 0.3903(4) 0.0327(12) Uani 1 1 d .
H13 H 0.3977 0.7351 0.3234 0.039 Uiso 1 1 calc R
C14 C 0.4722(4) 0.6139(5) 0.4068(5) 0.0468(17) Uani 1 1 d .
H14A H 0.5138 0.6102 0.3720 0.070 Uiso 1 1 calc R
H14B H 0.4298 0.5496 0.3879 0.070 Uiso 1 1 calc R
H14C H 0.5035 0.6056 0.4713 0.070 Uiso 1 1 calc R
C15 C 0.4909(4) 0.8322(5) 0.4116(5) 0.0486(18) Uani 1 1 d .
H15A H 0.5233 0.8309 0.4761 0.073 Uiso 1 1 calc R
H15B H 0.4601 0.9076 0.3964 0.073 Uiso 1 1 calc R
H15C H 0.5314 0.8227 0.3760 0.073 Uiso 1 1 calc R
C16 C 0.3740(3) 0.7708(5) 0.5634(3) 0.0291(12) Uani 1 1 d .
H16 H 0.3206 0.7701 0.5836 0.035 Uiso 1 1 calc R
C17 C 0.4308(4) 0.6697(5) 0.6154(4) 0.0350(14) Uani 1 1 d .
H17A H 0.4875 0.6712 0.6043 0.053 Uiso 1 1 calc R
H17B H 0.4020 0.5940 0.5949 0.053 Uiso 1 1 calc R
H17C H 0.4391 0.6792 0.6802 0.053 Uiso 1 1 calc R
C18 C 0.4180(4) 0.8886(5) 0.5957(4) 0.0436(16) Uani 1 1 d .
H18A H 0.4243 0.8988 0.6600 0.065 Uiso 1 1 calc R
H18B H 0.3823 0.9529 0.5611 0.065 Uiso 1 1 calc R
H18C H 0.4756 0.8900 0.5866 0.065 Uiso 1 1 calc R
C19 C 0.0445(4) 0.8187(5) 0.4892(4) 0.0372(14) Uani 1 1 d .
H19A H 0.0253 0.7819 0.4293 0.056 Uiso 1 1 calc R
H19B H -0.0016 0.8707 0.4966 0.056 Uiso 1 1 calc R
H19C H 0.0569 0.7572 0.5357 0.056 Uiso 1 1 calc R
C20 C 0.1609(4) 0.9400(5) 0.5862(3) 0.0296(13) Uani 1 1 d .
H20A H 0.1809 0.8774 0.6313 0.044 Uiso 1 1 calc R
H20B H 0.1172 0.9885 0.6018 0.044 Uiso 1 1 calc R
H20C H 0.2104 0.9896 0.5850 0.044 Uiso 1 1 calc R

loop_
_atom_site_aniso_label
_atom_site_aniso_U_11
_atom_site_aniso_U_22
_atom_site_aniso_U_33
_atom_site_aniso_U_23
_atom_site_aniso_U_13
_atom_site_aniso_U_12
Os 0.01830(11) 0.02156(11) 0.01744(10) -0.00022(9) 0.00519(7) -0.00147(9)
Cl 0.0460(8) 0.0257(7) 0.0219(6) -0.0014(5) 0.0145(6) 0.0013(6)
P1 0.0205(6) 0.0251(7) 0.0198(6) -0.0007(6) 0.0052(5) 0.0028(6)
P2 0.0194(7) 0.0197(7) 0.0251(6) 0.0005(6) 0.0067(5) -0.0021(5)
N 0.023(2) 0.023(2) 0.024(2) -0.0006(17) 0.0083(18) 0.0001(18)
B 0.024(3) 0.022(3) 0.025(3) -0.001(2) 0.004(2) 0.001(2)
C1 0.024(3) 0.041(3) 0.024(2) -0.002(2) 0.002(2) 0.008(3)
C2 0.021(3) 0.055(4) 0.047(3) 0.006(3) 0.000(3) -0.001(3)
C3 0.033(3) 0.059(4) 0.031(3) -0.011(3) -0.004(3) 0.005(3)
C4 0.027(3) 0.029(3) 0.026(3) 0.007(2) 0.010(2) 0.007(2)
C5 0.030(3) 0.034(3) 0.044(3) 0.012(3) 0.018(3) 0.004(2)
C6 0.051(4) 0.028(3) 0.032(3) 0.009(3) 0.016(3) 0.006(3)
C7 0.028(3) 0.031(3) 0.034(3) 0.000(2) 0.010(2) 0.000(3)
C8 0.038(3) 0.040(4) 0.038(3) 0.000(3) 0.017(3) 0.004(3)
C9 0.028(3) 0.033(3) 0.022(2) -0.001(2) -0.002(2) 0.004(2)
C10 0.027(3) 0.030(3) 0.019(2) -0.007(2) -0.002(2) -0.006(2)
C11 0.029(3) 0.020(3) 0.031(3) -0.008(2) 0.010(2) -0.012(2)
C12 0.035(3) 0.027(3) 0.030(3) -0.003(2) 0.012(2) -0.004(3)
C13 0.027(3) 0.031(3) 0.046(3) 0.007(3) 0.019(3) 0.003(3)
C14 0.045(4) 0.037(4) 0.070(5) 0.015(3) 0.035(4) 0.014(3)
C15 0.031(4) 0.034(4) 0.084(5) 0.010(3) 0.023(4) -0.005(3)
C16 0.026(3) 0.030(3) 0.028(3) 0.007(2) 0.004(2) 0.003(2)
C17 0.031(3) 0.034(3) 0.031(3) 0.001(3) -0.004(2) 0.003(3)
C18 0.046(4) 0.034(4) 0.035(3) -0.004(3) -0.012(3) -0.001(3)
C19 0.026(3) 0.046(4) 0.044(3) 0.000(3) 0.018(3) -0.003(3)
C20 0.042(3) 0.029(3) 0.021(2) -0.002(2) 0.014(2) 0.007(2)

loop_
_atom_type_symbol
_atom_type_description
_atom_type_scat_dispersion_real
_atom_type_scat_dispersion_imag
_atom_type_scat_source
C C 0.0033 0.0016 'International Tables Vol C Tables 4.2.6.8 and 6.1.1.4'
H H 0.0000 0.0000 'International Tables Vol C Tables 4.2.6.8 and 6.1.1.4'
B B 0.0013 0.0007 'International Tables Vol C Tables 4.2.6.8 and 6.1.1.4'
N N 0.0061 0.0033 'International Tables Vol C Tables 4.2.6.8 and 6.1.1.4'
P P 0.1023 0.0942 'International Tables Vol C Tables 4.2.6.8 and 6.1.1.4'
Cl Cl 0.1484 0.1585 'International Tables Vol C Tables 4.2.6.8 and 6.1.1.4'
Os Os -1.2165 7.6030 'International Tables Vol C Tables 4.2.6.8 and 6.1.1.4'

loop_
_geom_angle_atom_site_label_1
_geom_angle_atom_site_label_2
_geom_angle_atom_site_label_3
_geom_angle
B Os P1 99.49(17)
B Os P2 92.21(17)
P1 Os P2 166.73(5)
B Os Cl 132.79(18)
P1 Os Cl 86.50(5)
P2 Os Cl 90.15(5)
B Os H01 39.1
P1 Os H01 103.1
P2 Os H01 89.9
Cl Os H01 93.8
B Os H02 135.8(17)
P1 Os H02 79.3(17)
P2 Os H02 87.9(17)
Cl Os H02 91.4(16)
H01 Os H02 174.4
B Os H03 60.6(18)
P1 Os H03 85.6(17)
P2 Os H03 94.8(17)
Cl Os H03 165.6(18)
H01 Os H03 99.8
H02 Os H03 75(2)
C7 P1 C4 102.1(3)
C7 P1 C1 101.2(2)
C4 P1 C1 101.4(2)
C7 P1 Os 117.21(18)
C4 P1 Os 114.18(17)
C1 P1 Os 118.27(19)
C10 P2 C13 101.8(3)
C10 P2 C16 100.3(2)
C13 P2 C16 111.2(3)
C10 P2 Os 119.10(18)
C13 P2 Os 109.99(18)
C16 P2 Os 113.61(18)
B N C20 122.4(4)
B N C19 122.3(4)
C20 N C19 114.7(4)
N B Os 165.2(4)
N B H01 139.2
Os B H01 55.1
C3 C1 C2 109.6(5)
C3 C1 P1 113.1(4)
C2 C1 P1 111.8(4)
C3 C1 H1 107.4
C2 C1 H1 107.4
P1 C1 H1 107.4
C1 C2 H2A 109.5
C1 C2 H2B 109.5
H2A C2 H2B 109.5
C1 C2 H2C 109.5
H2A C2 H2C 109.5
H2B C2 H2C 109.5
C1 C3 H3A 109.5
C1 C3 H3B 109.5
H3A C3 H3B 109.5
C1 C3 H3C 109.5
H3A C3 H3C 109.5
H3B C3 H3C 109.5
C5 C4 C6 110.4(5)
C5 C4 P1 115.8(4)
C6 C4 P1 114.4(4)
C5 C4 H4 105.0
C6 C4 H4 105.0
P1 C4 H4 105.0
C4 C5 H5A 109.5
C4 C5 H5B 109.5
H5A C5 H5B 109.5
C4 C5 H5C 109.5
H5A C5 H5C 109.5
H5B C5 H5C 109.5
C4 C6 H6A 109.5
C4 C6 H6B 109.5
H6A C6 H6B 109.5
C4 C6 H6C 109.5
H6A C6 H6C 109.5
H6B C6 H6C 109.5
C9 C7 C8 110.8(5)
C9 C7 P1 112.2(4)
C8 C7 P1 112.8(4)
C9 C7 H7 106.9
C8 C7 H7 106.9
P1 C7 H7 106.9
C7 C8 H8A 109.5
C7 C8 H8B 109.5
H8A C8 H8B 109.5
C7 C8 H8C 109.5
H8A C8 H8C 109.5
H8B C8 H8C 109.5
C7 C9 H9A 109.5
C7 C9 H9B 109.5
H9A C9 H9B 109.5
C7 C9 H9C 109.5
H9A C9 H9C 109.5
H9B C9 H9C 109.5
C12 C10 C11 104.5(4)
C12 C10 P2 114.4(4)
C11 C10 P2 110.5(3)
C12 C10 H10 109.1
C11 C10 H10 109.1
P2 C10 H10 109.1
C10 C11 H11A 109.5
C10 C11 H11B 109.5
H11A C11 H11B 109.5
C10 C11 H11C 109.5
H11A C11 H11C 109.5
H11B C11 H11C 109.5
C10 C12 H12A 109.5
C10 C12 H12B 109.5
H12A C12 H12B 109.5
C10 C12 H12C 109.5
H12A C12 H12C 109.5
H12B C12 H12C 109.5
C14 C13 C15 110.0(5)
C14 C13 P2 117.8(4)
C15 C13 P2 113.4(4)
C14 C13 H13 104.8
C15 C13 H13 104.8
P2 C13 H13 104.8
C13 C14 H14A 109.5
C13 C14 H14B 109.5
H14A C14 H14B 109.5
C13 C14 H14C 109.5
H14A C14 H14C 109.5
H14B C14 H14C 109.5
C13 C15 H15A 109.5
C13 C15 H15B 109.5
H15A C15 H15B 109.5
C13 C15 H15C 109.5
H15A C15 H15C 109.5
H15B C15 H15C 109.5
C18 C16 C17 109.7(4)
C18 C16 P2 114.7(4)
C17 C16 P2 115.8(4)
C18 C16 H16 105.2
C17 C16 H16 105.2
P2 C16 H16 105.2
C16 C17 H17A 109.5
C16 C17 H17B 109.5
H17A C17 H17B 109.5
C16 C17 H17C 109.5
H17A C17 H17C 109.5
H17B C17 H17C 109.5
C16 C18 H18A 109.5
C16 C18 H18B 109.5
H18A C18 H18B 109.5
C16 C18 H18C 109.5
H18A C18 H18C 109.5
H18B C18 H18C 109.5
N C19 H19A 109.5
N C19 H19B 109.5
H19A C19 H19B 109.5
N C19 H19C 109.5
H19A C19 H19C 109.5
H19B C19 H19C 109.5
N C20 H20A 109.5
N C20 H20B 109.5
H20A C20 H20B 109.5
N C20 H20C 109.5
H20A C20 H20C 109.5
H20B C20 H20C 109.5

loop_
_geom_bond_atom_site_label_1
_geom_bond_atom_site_label_2
_geom_bond_distance
Os B 1.923(6)
Os P1 2.3424(14)
Os P2 2.3552(13)
Os Cl 2.4674(13)
Os H01 1.5820
Os H02 1.586(10)
Os H03 1.590(10)
P1 C7 1.869(6)
P1 C4 1.874(5)
P1 C1 1.878(5)
P2 C10 1.824(5)
P2 C13 1.858(5)
P2 C16 1.865(5)
N B 1.379(7)
N C20 1.449(6)
N C19 1.453(7)
B H01 1.2173
C1 C3 1.525(7)
C1 C2 1.534(8)
C1 H1 1.0000
C2 H2A 0.9800
C2 H2B 0.9800
C2 H2C 0.9800
C3 H3A 0.9800
C3 H3B 0.9800
C3 H3C 0.9800
C4 C5 1.518(7)
C4 C6 1.518(7)
C4 H4 1.0000
C5 H5A 0.9800
C5 H5B 0.9800
C5 H5C 0.9800
C6 H6A 0.9800
C6 H6B 0.9800
C6 H6C 0.9800
C7 C9 1.514(7)
C7 C8 1.515(7)
C7 H7 1.0000
C8 H8A 0.9800
C8 H8B 0.9800
C8 H8C 0.9800
C9 H9A 0.9800
C9 H9B 0.9800
C9 H9C 0.9800
C10 C12 1.540(7)
C10 C11 1.574(7)
C10 H10 1.0000
C11 H11A 0.9800
C11 H11B 0.9800
C11 H11C 0.9800
C12 H12A 0.9800
C12 H12B 0.9800
C12 H12C 0.9800
C13 C14 1.515(8)
C13 C15 1.523(8)
C13 H13 1.0000
C14 H14A 0.9800
C14 H14B 0.9800
C14 H14C 0.9800
C15 H15A 0.9800
C15 H15B 0.9800
C15 H15C 0.9800
C16 C18 1.523(7)
C16 C17 1.533(7)
C16 H16 1.0000
C17 H17A 0.9800
C17 H17B 0.9800
C17 H17C 0.9800
C18 H18A 0.9800
C18 H18B 0.9800
C18 H18C 0.9800
C19 H19A 0.9800
C19 H19B 0.9800
C19 H19C 0.9800
C20 H20A 0.9800
C20 H20B 0.9800
C20 H20C 0.9800
